data_7718630
loop_
_publ_author_name
'Kirk, Ryan M.'
'Hill, Anthony F.'

_publ_section_title
;
 Pnictogen-functionalised isocyanide ligands.
;
_journal_issue 22
_journal_name_full 'Dalton transactions (Cambridge, England : 2003)'
_journal_page_first 8881
_journal_page_last 8887
_journal_paper_doi 10.1039/d5dt00992h
_journal_volume 54
_journal_year 2025
_chemical_formula_moiety 'C14 H18 N O5 Sb W'
_chemical_formula_sum 'C14 H18 N O5 Sb W'
_chemical_formula_weight 585.89
_chemical_properties_physical Air-sensitive
_space_group_crystal_system orthorhombic
_space_group_IT_number 62
_space_group_name_Hall '-P 2ac 2n'
_space_group_name_H-M_alt 'P n m a'
_atom_sites_solution_hydrogens geom
_atom_sites_solution_primary dual
_audit_creation_date 2024-11-17
_audit_creation_method
;
Olex2 1.3
(compiled 2020.11.12 svn.r5f609507 for OlexSys, GUI svn.r6408)
;
_audit_update_record
;
2024-11-20 deposited with the CCDC.	2025-04-30 downloaded from the CCDC.
;
_cell_angle_alpha 90
_cell_angle_beta 90
_cell_angle_gamma 90
_cell_formula_units_Z 4
_cell_length_a 22.5380(2)
_cell_length_b 14.13850(14)
_cell_length_c 6.04179(5)
_cell_measurement_reflns_used 6993
_cell_measurement_temperature 150.00(10)
_cell_measurement_theta_max 77.7850
_cell_measurement_theta_min 3.1080
_cell_volume 1925.24(3)
_computing_cell_refinement 'CrysAlisPro 1.171.42.85a (Rigaku OD, 2023)'
_computing_data_collection 'CrysAlisPro 1.171.42.85a (Rigaku OD, 2023)'
_computing_data_reduction 'CrysAlisPro 1.171.42.85a (Rigaku OD, 2023)'
_computing_molecular_graphics 'Olex2 1.3 (Dolomanov et al., 2009)'
_computing_publication_material 'Olex2 1.3 (Dolomanov et al., 2009)'
_computing_structure_refinement 'SHELXL 2018/3 (Sheldrick, 2015)'
_computing_structure_solution 'SHELXT 2018/2 (Sheldrick, 2018)'
_diffrn_ambient_environment N~2~
_diffrn_ambient_temperature 150.00(10)
_diffrn_detector 'Hybrid Pixel Array Detector'
_diffrn_detector_area_resol_mean 10.0000
_diffrn_detector_type HyPix
_diffrn_measured_fraction_theta_full 0.999
_diffrn_measured_fraction_theta_max 0.983
_diffrn_measurement_details
;
List of Runs (angles in degrees, time in seconds):

  # Type    Start    End  Width  t~exp~   \w     \q     \k     \f   Frames
#--------------------------------------------------------------------------
  1  \w      2.00  28.00   0.50    0.50    --  -46.45  17.00 -96.00   52
  2  \w     72.00 110.00   0.50    0.50    --   46.45-149.00-137.00   76
  3  \w     95.00 172.00   0.50    0.50    --  107.75 123.00 105.00  154
  4  \w     42.00  90.00   0.50    0.50    --  107.75-111.00 -72.00   96
  5  \w    108.00 178.00   0.50    0.50    --  107.75  17.00 -96.00  140
  6  \w     -8.00  29.00   0.50    0.50    --  -46.45  19.00-180.00   74
  7  \w     -6.00  21.00   0.50    0.50    --  -46.45  19.00  30.00   54
  8  \w     -5.00  23.00   0.50    0.50    --  -46.45  19.00 -30.00   56
  9  \w     -8.00  23.00   0.50    0.50    --  -46.45  19.00 120.00   62
 10  \w     39.00  69.00   0.50    0.50    --  107.75 -45.00-120.00   60
 11  \w     35.00  60.00   0.50    0.50    --  107.75 -45.00  90.00   50
 12  \w     32.00  57.00   0.50    0.50    --  107.75 -30.00 150.00   50
 13  \w     78.00 112.00   0.50    0.50    --  107.75-125.00   0.00   68
 14  \w     43.00  69.00   0.50    0.50    --  107.75-125.00   0.00   52
 15  \w     83.00 108.00   0.50    0.50    --  107.75-125.00 -30.00   50
 16  \w     35.00  69.00   0.50    0.50    --  107.75 -45.00 -30.00   68
 17  \w     34.00  59.00   0.50    0.50    --  107.75 -30.00  90.00   50
 18  \w     38.00  73.00   0.50    0.50    --  107.75 -45.00  60.00   70
;
_diffrn_measurement_device 'four-circle diffractometer'
_diffrn_measurement_device_type 'SuperNova, Dual, Cu at home/near, HyPix'
_diffrn_measurement_method '\w scans'
_diffrn_orient_matrix_type 'CrysAlisPro convention (1999,Acta A55,543-557)'
_diffrn_orient_matrix_UB_11 0.0603227000
_diffrn_orient_matrix_UB_12 0.0451521000
_diffrn_orient_matrix_UB_13 0.0567707000
_diffrn_orient_matrix_UB_21 -0.0290191000
_diffrn_orient_matrix_UB_22 0.0986656000
_diffrn_orient_matrix_UB_23 -0.0006209000
_diffrn_orient_matrix_UB_31 -0.0138192000
_diffrn_orient_matrix_UB_32 -0.0100576000
_diffrn_orient_matrix_UB_33 0.2485713000
_diffrn_radiation_monochromator mirror
_diffrn_radiation_probe x-ray
_diffrn_radiation_type 'Cu K\a'
_diffrn_radiation_wavelength 1.54184
_diffrn_reflns_av_R_equivalents 0.0385
_diffrn_reflns_av_unetI/netI 0.0269
_diffrn_reflns_Laue_measured_fraction_full 0.999
_diffrn_reflns_Laue_measured_fraction_max 0.983
_diffrn_reflns_limit_h_max 28
_diffrn_reflns_limit_h_min -27
_diffrn_reflns_limit_k_max 17
_diffrn_reflns_limit_k_min -17
_diffrn_reflns_limit_l_max 7
_diffrn_reflns_limit_l_min -3
_diffrn_reflns_number 8281
_diffrn_reflns_point_group_measured_fraction_full 0.999
_diffrn_reflns_point_group_measured_fraction_max 0.983
_diffrn_reflns_theta_full 67.684
_diffrn_reflns_theta_max 78.039
_diffrn_reflns_theta_min 3.923
_diffrn_source 'micro-focus sealed X-ray tube'
_diffrn_source_type 'SuperNova (Cu) X-ray Source'
_exptl_absorpt_coefficient_mu 22.182
_exptl_absorpt_correction_T_max 0.14258
_exptl_absorpt_correction_T_min 0.04345
_exptl_absorpt_correction_type sphere
_exptl_absorpt_process_details
;
CrysAlisPro 1.171.42.85a (Rigaku Oxford Diffraction, 2023)
Spherical absorption correction
using equivalent radius and absorption coefficient.
Empirical absorption correction using spherical harmonics,
implemented in SCALE3 ABSPACK scaling algorithm.
;
_exptl_crystal_colour 'translucent dark colourless'
_exptl_crystal_density_diffrn 2.021
_exptl_crystal_description prism
_exptl_crystal_F_000 1096
_exptl_crystal_recrystallization_method 'Re-crystallisation from solvent: benzene'
_exptl_crystal_size_max 0.492
_exptl_crystal_size_mid 0.152
_exptl_crystal_size_min 0.098
_exptl_crystal_size_rad 0.111
_refine_diff_density_max 1.554
_refine_diff_density_min -0.740
_refine_diff_density_rms 0.178
_refine_ls_extinction_method none
_refine_ls_goodness_of_fit_ref 1.070
_refine_ls_hydrogen_treatment constr
_refine_ls_matrix_type full
_refine_ls_number_parameters 112
_refine_ls_number_reflns 2113
_refine_ls_number_restraints 0
_refine_ls_restrained_S_all 1.070
_refine_ls_R_factor_all 0.0366
_refine_ls_R_factor_gt 0.0362
_refine_ls_shift/su_max 0.003
_refine_ls_shift/su_mean 0.000
_refine_ls_structure_factor_coef Fsqd
_refine_ls_weighting_details 'w=1/[\s^2^(Fo^2^)+(0.0743P)^2^+0.8736P] where P=(Fo^2^+2Fc^2^)/3'
_refine_ls_weighting_scheme calc
_refine_ls_wR_factor_gt 0.0996
_refine_ls_wR_factor_ref 0.1003
_reflns_Friedel_coverage 0.000
_reflns_number_gt 2063
_reflns_number_total 2113
_reflns_threshold_expression 'I > 2\s(I)'
_cod_data_source_file d5dt00992h2.cif
_cod_data_source_block rmk_366_scale
_cod_depositor_comments 'Adding full bibliography for 7718628--7718640.cif.'
_cod_database_code 7718630
_shelx_shelxl_version_number 2018/3
_chemical_oxdiff_formula 'C18H14O5N1Sb1W1 '
_chemical_oxdiff_usercomment 'benzene evap '
_shelx_space_group_comment
;
The symmetry employed for this shelxl refinement is uniquely defined
by the following loop, which should always be used as a source of
symmetry information in preference to the above space-group names.
They are only intended as comments.
;
_shelx_estimated_absorpt_t_max 0.220
_shelx_estimated_absorpt_t_min 0.032
_olex2_refinement_description
;
1.a Idealised Me refined as rotating group:
 C6(H6A,H6B,H6C), C7(H7A,H7B,H7C), C8(H8A,H8B,H8C)
;
_ins_header
;
TITL RMK_366_scale in Pnma 
REM Pnma (#62, found as Pcmn in -cba setting)
CELL 1.54184  22.538038  14.138502   6.041789  90.0000  90.0000  90.0000
ZERR    4.00   0.000202   0.000141   0.000050   0.0000   0.0000   0.0000
LATT  1
SYMM -x+1/2,-y, z+1/2 
SYMM -x, y+1/2,-z 
SYMM  x+1/2,-y+1/2,-z+1/2 
SFAC C H N O Sb W
UNIT 72.00 56.00 4.00 20.00 4.00 4.00
REM  CrysAlisPro recorded range (K): Min=150.0; max=150.0; aver:150.0
TEMP -123
SIZE 0.10 0.15 0.49
TREF
HKLF 4
END
;
_olex2_submission_special_instructions 'No special instructions were received'
_oxdiff_exptl_absorpt_empirical_details
;
Empirical correction (ABSPACK) includes:
- Absorption correction using spherical harmonics
- Frame scaling
;
_oxdiff_exptl_absorpt_empirical_full_max 2.186
_oxdiff_exptl_absorpt_empirical_full_min 0.674

loop_
_space_group_symop_operation_xyz
'x, y, z'
'-x+1/2, -y, z+1/2'
'-x, y+1/2, -z'
'x+1/2, -y+1/2, -z+1/2'
'-x, -y, -z'
'x-1/2, y, -z-1/2'
'x, -y-1/2, z'
'-x-1/2, y-1/2, z-1/2'

loop_
_atom_site_label
_atom_site_type_symbol
_atom_site_fract_x
_atom_site_fract_y
_atom_site_fract_z
_atom_site_U_iso_or_equiv
_atom_site_adp_type
_atom_site_occupancy
_atom_site_site_symmetry_order
_atom_site_calc_flag
_atom_site_refinement_flags_posn
_atom_site_refinement_flags_adp
_atom_site_refinement_flags_occupancy
_atom_site_disorder_assembly
_atom_site_disorder_group
W1 W 0.80898(2) 0.250000 0.54704(5) 0.04252(14) Uani 1 2 d S T P . .
Sb1 Sb 0.60708(2) 0.250000 0.08275(6) 0.03387(14) Uani 1 2 d S T P . .
N1 N 0.6839(2) 0.250000 0.2677(12) 0.0491(13) Uani 1 2 d S T P . .
O2 O 0.85796(18) 0.0958(3) 0.2104(7) 0.0646(9) Uani 1 1 d . . . . .
O3 O 0.75272(19) 0.4104(4) 0.8545(8) 0.0781(12) Uani 1 1 d . . . . .
C4 C 0.7282(3) 0.250000 0.3644(12) 0.0438(12) Uani 1 2 d S T P . .
C2 C 0.84045(19) 0.1499(3) 0.3330(8) 0.0475(9) Uani 1 1 d . . . . .
C3 C 0.7734(2) 0.3533(4) 0.7459(9) 0.0558(11) Uani 1 1 d . . . . .
C5 C 0.5710(2) 0.3748(3) 0.2501(7) 0.0411(8) Uani 1 1 d . . . . .
O1 O 0.9294(2) 0.250000 0.8175(11) 0.0762(17) Uani 1 2 d S T P . .
C1 C 0.8850(3) 0.250000 0.7184(13) 0.0537(16) Uani 1 2 d S T P . .
C6 C 0.5065(2) 0.3822(4) 0.1756(13) 0.0688(15) Uani 1 1 d . . . . .
H6A H 0.504690 0.382096 0.013537 0.103 Uiso 1 1 calc R U . . .
H6B H 0.489217 0.441036 0.232181 0.103 Uiso 1 1 calc R U . . .
H6C H 0.484040 0.328148 0.233283 0.103 Uiso 1 1 calc R U . . .
C7 C 0.5747(4) 0.3728(4) 0.5010(9) 0.0681(16) Uani 1 1 d . . . . .
H7A H 0.546962 0.325543 0.558784 0.102 Uiso 1 1 calc R U . . .
H7B H 0.564407 0.435263 0.559924 0.102 Uiso 1 1 calc R U . . .
H7C H 0.615197 0.356383 0.546142 0.102 Uiso 1 1 calc R U . . .
C8 C 0.6071(3) 0.4570(4) 0.1595(11) 0.0609(13) Uani 1 1 d . . . . .
H8A H 0.648899 0.448539 0.198962 0.091 Uiso 1 1 calc R U . . .
H8B H 0.592394 0.516310 0.223020 0.091 Uiso 1 1 calc R U . . .
H8C H 0.603109 0.459074 -0.001974 0.091 Uiso 1 1 calc R U . . .

loop_
_atom_site_aniso_label
_atom_site_aniso_U_11
_atom_site_aniso_U_22
_atom_site_aniso_U_33
_atom_site_aniso_U_23
_atom_site_aniso_U_13
_atom_site_aniso_U_12
W1 0.02773(19) 0.0493(2) 0.0506(2) 0.000 -0.00611(9) 0.000
Sb1 0.0311(2) 0.0361(2) 0.0344(2) 0.000 -0.00191(11) 0.000
N1 0.030(2) 0.052(3) 0.065(3) 0.000 -0.005(2) 0.000
O2 0.064(2) 0.065(2) 0.065(2) -0.0052(19) -0.0027(17) 0.0161(18)
O3 0.064(2) 0.088(3) 0.083(3) -0.026(3) 0.006(2) 0.009(2)
C4 0.034(3) 0.043(3) 0.055(3) 0.000 0.000(3) 0.000
C2 0.0363(18) 0.051(2) 0.055(3) 0.002(2) -0.0067(18) 0.0053(17)
C3 0.039(2) 0.066(3) 0.062(3) -0.005(2) -0.004(2) -0.001(2)
C5 0.0443(19) 0.0309(15) 0.048(2) 0.0005(15) -0.0011(16) 0.0060(15)
O1 0.041(3) 0.106(5) 0.082(4) 0.000 -0.030(3) 0.000
C1 0.042(3) 0.066(4) 0.054(4) 0.000 -0.009(3) 0.000
C6 0.047(3) 0.056(3) 0.104(5) -0.004(3) -0.005(3) 0.019(2)
C7 0.108(5) 0.046(2) 0.050(3) -0.004(2) 0.005(3) 0.022(3)
C8 0.068(3) 0.038(2) 0.077(4) 0.007(2) -0.001(2) -0.005(2)

loop_
_atom_type_symbol
_atom_type_description
_atom_type_scat_dispersion_real
_atom_type_scat_dispersion_imag
_atom_type_scat_source
C C 0.0181 0.0091 'International Tables Vol C Tables 4.2.6.8 and 6.1.1.4'
H H 0.0000 0.0000 'International Tables Vol C Tables 4.2.6.8 and 6.1.1.4'
N N 0.0311 0.0180 'International Tables Vol C Tables 4.2.6.8 and 6.1.1.4'
O O 0.0492 0.0322 'International Tables Vol C Tables 4.2.6.8 and 6.1.1.4'
Sb Sb -0.0562 5.8946 'International Tables Vol C Tables 4.2.6.8 and 6.1.1.4'
W W -5.4734 5.5774 'International Tables Vol C Tables 4.2.6.8 and 6.1.1.4'

loop_
_exptl_crystal_face_index_h
_exptl_crystal_face_index_k
_exptl_crystal_face_index_l
_exptl_crystal_face_perp_dist
3 -9 0 0.0656
-3 9 0 0.0656
-3 -1 4 0.1408
3 1 -4 0.2784
15 0 0 0.0490
-15 0 0 0.0490

loop_
_geom_angle_atom_site_label_1
_geom_angle_atom_site_label_2
_geom_angle_atom_site_label_3
_geom_angle
_geom_angle_site_symmetry_1
_geom_angle_site_symmetry_3
_geom_angle_publ_flag
C2 W1 C4 88.21(18) 7_565 . ?
C2 W1 C4 88.21(18) . . ?
C2 W1 C2 87.6(3) . 7_565 ?
C2 W1 C3 90.8(2) 7_565 . ?
C2 W1 C3 176.17(18) 7_565 7_565 ?
C2 W1 C3 90.8(2) . 7_565 ?
C2 W1 C3 176.17(18) . . ?
C3 W1 C4 88.27(18) 7_565 . ?
C3 W1 C4 88.27(18) . . ?
C3 W1 C3 90.7(3) . 7_565 ?
C1 W1 C4 179.9(3) . . ?
C1 W1 C2 91.7(2) . . ?
C1 W1 C2 91.7(2) . 7_565 ?
C1 W1 C3 91.8(2) . 7_565 ?
C1 W1 C3 91.8(2) . . ?
N1 Sb1 C5 93.52(16) . 7_565 ?
N1 Sb1 C5 93.52(16) . . ?
C5 Sb1 C5 107.4(2) 7_565 . ?
C4 N1 Sb1 177.5(6) . . ?
N1 C4 W1 179.1(6) . . ?
O2 C2 W1 178.5(4) . . ?
O3 C3 W1 178.7(4) . . ?
C6 C5 Sb1 105.8(3) . . ?
C7 C5 Sb1 115.2(3) . . ?
C7 C5 C6 110.3(5) . . ?
C7 C5 C8 110.1(5) . . ?
C8 C5 Sb1 104.6(3) . . ?
C8 C5 C6 110.5(4) . . ?
O1 C1 W1 179.7(7) . . ?
C5 C6 H6A 109.5 . . ?
C5 C6 H6B 109.5 . . ?
C5 C6 H6C 109.5 . . ?
H6A C6 H6B 109.5 . . ?
H6A C6 H6C 109.5 . . ?
H6B C6 H6C 109.5 . . ?
C5 C7 H7A 109.5 . . ?
C5 C7 H7B 109.5 . . ?
C5 C7 H7C 109.5 . . ?
H7A C7 H7B 109.5 . . ?
H7A C7 H7C 109.5 . . ?
H7B C7 H7C 109.5 . . ?
C5 C8 H8A 109.5 . . ?
C5 C8 H8B 109.5 . . ?
C5 C8 H8C 109.5 . . ?
H8A C8 H8B 109.5 . . ?
H8A C8 H8C 109.5 . . ?
H8B C8 H8C 109.5 . . ?

loop_
_geom_bond_atom_site_label_1
_geom_bond_atom_site_label_2
_geom_bond_distance
_geom_bond_site_symmetry_2
_geom_bond_publ_flag
W1 C4 2.128(6) . ?
W1 C2 2.044(5) . ?
W1 C2 2.044(5) 7_565 ?
W1 C3 2.054(5) . ?
W1 C3 2.054(5) 7_565 ?
W1 C1 2.001(7) . ?
Sb1 N1 2.061(5) . ?
Sb1 C5 2.190(4) 7_565 ?
Sb1 C5 2.190(4) . ?
N1 C4 1.157(9) . ?
O2 C2 1.135(6) . ?
O3 C3 1.140(7) . ?
C5 C6 1.527(7) . ?
C5 C7 1.518(7) . ?
C5 C8 1.520(6) . ?
O1 C1 1.168(8) . ?
C6 H6A 0.9800 . ?
C6 H6B 0.9800 . ?
C6 H6C 0.9800 . ?
C7 H7A 0.9800 . ?
C7 H7B 0.9800 . ?
C7 H7C 0.9800 . ?
C8 H8A 0.9800 . ?
C8 H8B 0.9800 . ?
C8 H8C 0.9800 . ?

loop_
_exptl_oxdiff_crystal_face_indexfrac_h
_exptl_oxdiff_crystal_face_indexfrac_k
_exptl_oxdiff_crystal_face_indexfrac_l
_exptl_oxdiff_crystal_face_x
_exptl_oxdiff_crystal_face_y
_exptl_oxdiff_crystal_face_z
2.9216 -8.9911 -0.0479 -0.2324 -0.9719 0.0382
-2.9216 8.9911 0.0479 0.2324 0.9719 -0.0382
-2.8710 -1.1915 3.8122 -0.0106 -0.0366 0.9993
2.9752 0.8909 -3.8215 0.0027 0.0039 -1.0000
14.5531 0.1313 -0.4001 0.8611 -0.4091 -0.3019
-14.5531 -0.1313 0.4001 -0.8611 0.4091 0.3019
